data_7240949
loop_
_publ_author_name
'Richardson, Jonathan G.'
'Benjamin, Helen'
'Moggach, Stephen A.'
'Warren, Lisette R.'
'Warren, Mark R.'
'Allan, David R.'
'Saunders, Lucy K.'
'Morrison, Carole A.'
'Robertson, Neil'

_publ_section_title
;
 Probing the structural and electronic response of Magnus green salt
 compounds [Pt(NH<sub>2</sub>R)<sub>4</sub>][PtCl<sub>4</sub>] (R = H,
 CH<sub>3</sub>) to pressure.
;
_journal_issue 31
_journal_name_full 'Physical chemistry chemical physics : PCCP'
_journal_page_first 17668
_journal_page_last 17676
_journal_paper_doi 10.1039/d0cp03280h
_journal_volume 22
_journal_year 2020
_chemical_formula_moiety 'C4 H20 N4 Pt, Cl4 Pt'
_chemical_formula_sum 'C4 H20 Cl4 N4 Pt2'
_chemical_formula_weight 656.22
_space_group_IT_number 128
_space_group_name_Hall '-P 4 2n'
_space_group_name_H-M_alt 'P 4/m n c'
_symmetry_cell_setting tetragonal
_symmetry_space_group_name_Hall '-P 4 2n'
_symmetry_space_group_name_H-M 'P 4/m n c'
_atom_sites_solution_hydrogens difmap
_atom_sites_solution_primary direct
_audit_creation_date 2020-06-11
_audit_creation_method CRYSTALS_ver_14.61_build_6999
_audit_update_record
;
2020-06-15 deposited with the CCDC.	2020-07-24 downloaded from the CCDC.
;
_cell_angle_alpha 90
_cell_angle_beta 90
_cell_angle_gamma 90
_cell_formula_units_Z 2
_cell_length_a 10.35151(12)
_cell_length_b 10.35151(12)
_cell_length_c 6.4977(2)
_cell_measurement_reflns_used 1175
_cell_measurement_temperature 293
_cell_measurement_theta_max 74
_cell_measurement_theta_min 6
_cell_volume 696.25(2)
_computing_cell_refinement
; 
 CrysAlisPro (Rigaku Oxford Diffraction, 2017) 
;
_computing_data_collection 'SuperNova, (Oxford Diffraction, 2010)'
_computing_data_reduction
; 
 CrysAlisPro (Rigaku Oxford Diffraction, 2017) 
;
_computing_molecular_graphics 'CAMERON (Watkin et al., 1996)'
_computing_publication_material 'CRYSTALS (Betteridge et al., 2003)'
_computing_structure_refinement 'CRYSTALS (Betteridge et al., 2003)'
_computing_structure_solution 'SIR92 (Altomare et al., 1994)'
_diffrn_ambient_pressure 101
_diffrn_ambient_temperature 293
_diffrn_measured_fraction_theta_full 0.997
_diffrn_measured_fraction_theta_max 0.995
_diffrn_measurement_device Area
_diffrn_measurement_device_type 'Oxford Diffraction SuperNova'
_diffrn_measurement_method \w
_diffrn_radiation_monochromator 'focussing mirrors'
_diffrn_radiation_type 'Cu K\a'
_diffrn_radiation_wavelength 1.54178
_diffrn_reflns_av_R_equivalents 0.077
_diffrn_reflns_av_unetI/netI 0.061
_diffrn_reflns_limit_h_max 13
_diffrn_reflns_limit_h_min -12
_diffrn_reflns_limit_k_max 12
_diffrn_reflns_limit_k_min -12
_diffrn_reflns_limit_l_max 6
_diffrn_reflns_limit_l_min -8
_diffrn_reflns_number 3522
_diffrn_reflns_theta_full 74.277
_diffrn_reflns_theta_max 75.793
_diffrn_reflns_theta_min 6.046
_diffrn_standards_number 0
_exptl_absorpt_coefficient_mu 43.900
_exptl_absorpt_correction_T_max 0.80
_exptl_absorpt_correction_T_min 0.09
_exptl_absorpt_correction_type multi-scan
_exptl_absorpt_process_details
; 
 CrysAlisPro (Rigaku Oxford Diffraction, 2017) 
;
_exptl_crystal_colour green
_exptl_crystal_density_diffrn 3.130
_exptl_crystal_density_meas ?
_exptl_crystal_density_method 'not measured'
_exptl_crystal_description needle
_exptl_crystal_F_000 592
_exptl_crystal_size_max 0.100
_exptl_crystal_size_mid 0.010
_exptl_crystal_size_min 0.005
_refine_diff_density_max 2.90
_refine_diff_density_min -2.64
_refine_ls_extinction_method None
_refine_ls_goodness_of_fit_ref 0.9642
_refine_ls_hydrogen_treatment constr
_refine_ls_matrix_type full
_refine_ls_number_parameters 25
_refine_ls_number_reflns 394
_refine_ls_number_restraints 3
_refine_ls_R_factor_all 0.0578
_refine_ls_R_factor_gt 0.0501
_refine_ls_shift/su_max 0.0005849
_refine_ls_shift/su_mean 0.0000374
_refine_ls_structure_factor_coef Fsqd
_refine_ls_weighting_details
;
 Method= Modified Sheldrick 
 w=1/[\s^2^(F^2^) + ( 0.09P)^2^ + 4.03P] 
 ,where P=(max(Fo^2^,0) + 2Fc^2^)/3 
;
_refine_ls_weighting_scheme calc
_refine_ls_wR_factor_all 0.1428
_refine_ls_wR_factor_gt 0.1243
_refine_ls_wR_factor_ref 0.1428
_reflns_limit_h_max 9
_reflns_limit_h_min 0
_reflns_limit_k_max 12
_reflns_limit_k_min 0
_reflns_limit_l_max 8
_reflns_limit_l_min 0
_reflns_number_gt 285
_reflns_number_total 397
_reflns_threshold_expression I>2.0\s(I)
_oxford_diffrn_Wilson_B_factor 0.00
_oxford_diffrn_Wilson_scale 0.00
_oxford_refine_ls_r_factor_ref 0.0578
_oxford_refine_ls_scale 0.2870(13)
_oxford_reflns_number_all 394
_cod_data_source_file d0cp03280h2.cif
_cod_data_source_block MagNMe_ambient
_cod_depositor_comments
;
The following automatic conversions were performed:

data item '_exptl_crystal_density_meas' value 'not measured' was
changed to '?' -- the value is perceived as not measured.

Automatic conversion script
Id: cif_fix_values 7556 2019-12-06 15:28:31Z antanas 

 Adding full bibliography for 7240937--7240954.cif.
;
_cod_original_cell_volume 696.25(3)
_cod_original_sg_symbol_Hall '-P 4 2n '
_cod_original_sg_symbol_H-M 'P 4/m n c '
_cod_database_code 7240949
_oxford_refine_reflns_threshold_expression_ref I>-3.0\s(I)

loop_
_symmetry_equiv_pos_as_xyz
x,y,z
-x,-y,-z
-y,x,z
y,-x,-z
-x,-y,z
x,y,-z
y,-x,z
-y,x,-z
-x+1/2,y+1/2,z+1/2
x+1/2,-y+1/2,-z+1/2
y+1/2,x+1/2,z+1/2
-y+1/2,-x+1/2,-z+1/2
x+1/2,-y+1/2,z+1/2
-x+1/2,y+1/2,-z+1/2
-y+1/2,-x+1/2,z+1/2
y+1/2,x+1/2,-z+1/2

loop_
_atom_site_label
_atom_site_type_symbol
_atom_site_fract_x
_atom_site_fract_y
_atom_site_fract_z
_atom_site_U_iso_or_equiv
_atom_site_occupancy
_atom_site_adp_type
_atom_site_refinement_flags_posn
_atom_site_refinement_flags_adp
_atom_site_refinement_flags_occupancy
_atom_site_disorder_assembly
_atom_site_disorder_group
_atom_site_attached_hydrogens
Pt1 Pt 0.5000 0.5000 1.0000 0.0201 1.0000 Uani S T . . . .
Pt2 Pt 0.5000 0.5000 0.5000 0.0207 1.0000 Uani S T . . . .
Cl1 Cl 0.6982(3) 0.3954(3) 0.5000 0.0371 1.0000 Uani S T . . . .
N1 N 0.6706(10) 0.6020(10) 1.0000 0.0370 1.0000 Uani S T . . . .
C1 C 0.7989(11) 0.5415(11) 1.0000 0.0379 1.0000 Uani S T . . . .
H11 H 0.8604 0.6096 1.0000 0.0471 1.0000 Uiso RS . . . . .
H12 H 0.8104 0.4898 1.1194 0.0471 1.0000 Uiso R . . . . .
H13 H 0.6672 0.6515 1.1118 0.0541 1.0000 Uiso R . . . . .

loop_
_atom_site_aniso_label
_atom_site_aniso_U_11
_atom_site_aniso_U_22
_atom_site_aniso_U_33
_atom_site_aniso_U_23
_atom_site_aniso_U_13
_atom_site_aniso_U_12
Pt1 0.0194(5) 0.0194(5) 0.0214(7) 0.0000 0.0000 0.0000
Pt2 0.0203(5) 0.0203(5) 0.0217(7) 0.0000 0.0000 0.0000
Cl1 0.0288(13) 0.0374(15) 0.0452(16) 0.0000 0.0000 0.0089(12)
N1 0.038(6) 0.028(5) 0.045(6) 0.0000 0.0000 0.001(4)
C1 0.028(5) 0.030(5) 0.055(8) 0.0000 0.0000 0.002(5)

loop_
_atom_type_symbol
_atom_type_scat_dispersion_real
_atom_type_scat_dispersion_imag
_atom_type_scat_Cromer_Mann_a1
_atom_type_scat_Cromer_Mann_b1
_atom_type_scat_Cromer_Mann_a2
_atom_type_scat_Cromer_Mann_b2
_atom_type_scat_Cromer_Mann_a3
_atom_type_scat_Cromer_Mann_b3
_atom_type_scat_Cromer_Mann_a4
_atom_type_scat_Cromer_Mann_b4
_atom_type_scat_Cromer_Mann_c
_atom_type_scat_source
C 0.0181 0.0091 2.3100 20.8439 1.0200 10.2075 1.5886 0.5687 0.8650 51.6512 0.2156 'International Tables Vol C 4.2.6.8 and 6.1.1.4'
H 0.0000 0.0000 0.4930 10.5109 0.3229 26.1257 0.1402 3.1424 0.0408 57.7998 0.0030 'International Tables Vol C 4.2.6.8 and 6.1.1.4'
N 0.0311 0.0180 12.2126 0.0057 3.1322 9.8933 2.0125 28.9975 1.1663 0.5826 -11.5290 'International Tables Vol C 4.2.6.8 and 6.1.1.4'
Cl 0.3639 0.7018 11.4604 0.0104 7.1964 1.1662 6.2556 18.5194 1.6455 47.7784 -9.5574 'International Tables Vol C 4.2.6.8 and 6.1.1.4'
Pt -4.5932 6.9264 27.0059 1.5129 17.7639 8.8117 15.7131 0.4246 5.7837 38.6103 11.6883 'International Tables Vol C 4.2.6.8 and 6.1.1.4'

loop_
_geom_angle_atom_site_label_1
_geom_angle_site_symmetry_1
_geom_angle_atom_site_label_2
_geom_angle_site_symmetry_2
_geom_angle_atom_site_label_3
_geom_angle_site_symmetry_3
_geom_angle
_geom_angle_publ_flag
N1 3_655 Pt1 . N1 4_567 179.99 yes
N1 3_655 Pt1 . N1 2_667 90.00 yes
N1 4_567 Pt1 . N1 2_667 90.00 yes
N1 3_655 Pt1 . N1 . 90.00 yes
N1 4_567 Pt1 . N1 . 90.00 yes
N1 2_667 Pt1 . N1 . 179.99 yes
Cl1 2_666 Pt2 . Cl1 3_655 90.00 yes
Cl1 2_666 Pt2 . Cl1 4_566 90.00 yes
Cl1 3_655 Pt2 . Cl1 4_566 180.00 yes
Cl1 2_666 Pt2 . Cl1 . 180.00 yes
Cl1 3_655 Pt2 . Cl1 . 90.00 yes
Cl1 4_566 Pt2 . Cl1 . 90.00 yes
H13 6_557 N1 . Pt1 . 105.2 no
H13 6_557 N1 . C1 . 106.3 no
Pt1 . N1 . C1 . 123.9(7) yes
H13 6_557 N1 . H13 . 109.5 no
Pt1 . N1 . H13 . 105.2 no
C1 . N1 . H13 . 106.3 no
N1 . C1 . H12 6_557 110.8 no
N1 . C1 . H11 . 106.8 no
H12 6_557 C1 . H11 . 109.5 no
N1 . C1 . H12 . 110.8 no
H12 6_557 C1 . H12 . 109.5 no
H11 . C1 . H12 . 109.5 no

loop_
_geom_bond_atom_site_label_1
_geom_bond_site_symmetry_1
_geom_bond_atom_site_label_2
_geom_bond_site_symmetry_2
_geom_bond_distance
_geom_bond_publ_flag
Pt1 . N1 3_655 2.057(10) yes
Pt1 . N1 4_567 2.057(10) yes
Pt1 . N1 2_667 2.057(10) yes
Pt1 . N1 . 2.057(10) yes
Pt2 . Cl1 2_666 2.320(3) yes
Pt2 . Cl1 3_655 2.320(3) yes
Pt2 . Cl1 4_566 2.320(3) yes
Pt2 . Cl1 . 2.320(3) yes
N1 . H13 6_557 0.890 no
N1 . C1 . 1.468(14) yes
N1 . H13 . 0.890 no
C1 . H12 6_557 0.950 no
C1 . H11 . 0.950 no
C1 . H12 . 0.950 no
